data_4320797
loop_
_publ_author_name
'Eric G. Tulsky'
'Jeffrey R. Long'

_publ_contact_author
;
       Jeffrey R. Long
       Department of Chemistry
       University of California, Berkeley
       United States of America
;
_publ_contact_author_email jlong@cchem.berkeley.edu
_publ_contact_author_fax '510 643-3832'
_publ_contact_author_phone '510 642-0860'
_publ_section_title
;
 Heterometal Substitution in the Dimensional Reduction of Cluster
 Frameworks: Synthesis of Soluble [Re6-nOsnSe8Cl6](4-n) (n = 1-3)
 Cluster-Containing Solids
;
_journal_name_full 'Inorganic Chemistry'
_journal_page_first 6990
_journal_page_last 7002
_journal_paper_doi 10.1021/ic010867d
_journal_volume 40
_journal_year 2001
_chemical_compound_source synthetic
_chemical_formula_sum 'Cl4 Os2 Re4 Se8'
_chemical_formula_weight 1898.68
_chemical_name_systematic
;
?
;
_space_group_IT_number 2
_symmetry_cell_setting triclinic
_symmetry_space_group_name_Hall '-P 1'
_symmetry_space_group_name_H-M 'P -1'
_atom_sites_solution_hydrogens geom
_atom_sites_solution_primary direct
_atom_sites_solution_secondary difmap
_audit_creation_method SHELXL
_cell_angle_alpha 87.8180(10)
_cell_angle_beta 84.896(3)
_cell_angle_gamma 63.824(4)
_cell_formula_units_Z 2
_cell_length_a 8.7946(7)
_cell_length_b 8.8305(7)
_cell_length_c 11.9783(3)
_cell_measurement_temperature 155(2)
_cell_volume 831.53(10)
_computing_cell_refinement 'Bruker SAINT'
_computing_data_collection 'Bruker SMART'
_computing_data_reduction 'Bruker SAINT'
_computing_molecular_graphics 'Bruker SHELXTL'
_computing_publication_material 'Bruker SHELXTL'
_computing_structure_refinement 'SHELXL-93 (Sheldrick, 1993)'
_computing_structure_solution 'SHELXS-86 (Sheldrick, 1990)'
_diffrn_ambient_temperature 155(2)
_diffrn_radiation_monochromator graphite
_diffrn_radiation_source 'fine-focus sealed tube'
_diffrn_radiation_type MoK\a
_diffrn_radiation_wavelength 0.71073
_diffrn_reflns_av_R_equivalents 0.0626
_diffrn_reflns_av_sigmaI/netI 0.0906
_diffrn_reflns_limit_h_max 10
_diffrn_reflns_limit_h_min -10
_diffrn_reflns_limit_k_max 10
_diffrn_reflns_limit_k_min -10
_diffrn_reflns_limit_l_max 14
_diffrn_reflns_limit_l_min -13
_diffrn_reflns_number 6582
_diffrn_reflns_theta_max 25.96
_diffrn_reflns_theta_min 1.71
_exptl_absorpt_coefficient_mu 62.341
_exptl_absorpt_correction_type multi-scan
_exptl_absorpt_process_details 'Blessing, Acta Cryst. (1995) A51 33-38'
_exptl_crystal_colour 'shiny black'
_exptl_crystal_density_diffrn 7.583
_exptl_crystal_description plates
_exptl_crystal_F_000 1584
_exptl_crystal_size_max 0.12
_exptl_crystal_size_mid 0.04
_exptl_crystal_size_min 0.03
_refine_diff_density_max 3.806
_refine_diff_density_min -3.670
_refine_diff_density_rms 0.683
_refine_ls_extinction_coef 0.00092(6)
_refine_ls_extinction_expression Fc^*^=kFc[1+0.001xFc^2^\l^3^/sin(2\q)]^-1/4^
_refine_ls_extinction_method SHELXL
_refine_ls_goodness_of_fit_all 0.908
_refine_ls_goodness_of_fit_obs 1.095
_refine_ls_matrix_type full
_refine_ls_number_parameters 164
_refine_ls_number_reflns 2836
_refine_ls_number_restraints 0
_refine_ls_restrained_S_all 0.908
_refine_ls_restrained_S_obs 1.095
_refine_ls_R_factor_all 0.0887
_refine_ls_R_factor_obs 0.0458
_refine_ls_shift/esd_max 0.001
_refine_ls_shift/esd_mean 0.000
_refine_ls_structure_factor_coef Fsqd
_refine_ls_weighting_details 'w=1/[\s^2^(Fo^2^)+(0.0454P)^2^+0.0000P] where P=(Fo^2^+2Fc^2^)/3'
_refine_ls_weighting_scheme calc
_refine_ls_wR_factor_all 0.1046
_refine_ls_wR_factor_obs 0.0951
_reflns_number_observed 1679
_reflns_number_total 2836
_reflns_observed_criterion >2sigma(I)
_cod_data_source_file ic010867d_1.cif
_cod_data_source_block compound1
_cod_depositor_comments
;
The following automatic conversions were performed:

'_exptl_absorpt_correction_type' value 'multiscan' changed to
'multi-scan' according to the built-in table from CIF Core dictionary
named 'cif_core.dic' version 2.4.1 from 2010-06-29.

Automatic conversion script
Id: cif_fix_values 1646 2011-03-28 12:23:43Z adriana 

The following automatic conversions were performed:

'_refine_ls_weighting_scheme' value 'calc
w=1/[\s^2^(Fo^2^)+(0.0454P)^2^+0.0000P] where P=(Fo^2^+2Fc^2^)/3' was
changed to 'calc'. New tag '_refine_ls_weighting_details' was
created. The value of the new tag was set to
'w=1/[\s^2^(Fo^2^)+(0.0454P)^2^+0.0000P] where P=(Fo^2^+2Fc^2^)/3'.

Automatic conversion script
Id: cif_fix_values 3143 2015-03-26 13:38:13Z robertas 
;
_cod_database_code 4320797

loop_
_symmetry_equiv_pos_as_xyz
'x, y, z'
'-x, -y, -z'

loop_
_atom_site_aniso_label
_atom_site_aniso_U_11
_atom_site_aniso_U_22
_atom_site_aniso_U_33
_atom_site_aniso_U_23
_atom_site_aniso_U_13
_atom_site_aniso_U_12
Os1 0.0098(6) 0.0104(6) 0.0099(6) -0.0013(4) 0.0018(5) -0.0036(5)
Os2 0.0109(6) 0.0107(6) 0.0099(6) -0.0013(4) 0.0010(5) -0.0045(5)
Os3 0.0100(6) 0.0103(6) 0.0102(6) -0.0007(4) 0.0007(5) -0.0033(5)
Os4 0.0114(7) 0.0112(6) 0.0096(6) -0.0011(5) 0.0018(5) -0.0040(5)
Os5 0.0097(6) 0.0112(6) 0.0101(6) -0.0017(4) 0.0013(5) -0.0034(5)
Os6 0.0102(6) 0.0109(6) 0.0088(6) -0.0008(4) 0.0013(5) -0.0031(5)
Re1 0.0098(6) 0.0104(6) 0.0099(6) -0.0013(4) 0.0018(5) -0.0036(5)
Re2 0.0109(6) 0.0107(6) 0.0099(6) -0.0013(4) 0.0010(5) -0.0045(5)
Re3 0.0100(6) 0.0103(6) 0.0102(6) -0.0007(4) 0.0007(5) -0.0033(5)
Re4 0.0114(7) 0.0112(6) 0.0096(6) -0.0011(5) 0.0018(5) -0.0040(5)
Re5 0.0097(6) 0.0112(6) 0.0101(6) -0.0017(4) 0.0013(5) -0.0034(5)
Re6 0.0102(6) 0.0109(6) 0.0088(6) -0.0008(4) 0.0013(5) -0.0031(5)
Se1 0.015(2) 0.0158(15) 0.0107(14) 0.0010(11) -0.0023(12) -0.0054(13)
Se2 0.014(2) 0.0123(14) 0.0132(15) -0.0017(11) 0.0034(12) -0.0055(12)
Se3 0.0109(15) 0.0131(14) 0.0106(15) -0.0031(11) 0.0014(12) -0.0046(12)
Se4 0.013(2) 0.0114(14) 0.0137(15) -0.0010(11) 0.0035(12) -0.0034(12)
Se5 0.012(2) 0.0156(15) 0.0101(14) -0.0038(11) 0.0025(11) -0.0058(13)
Se6 0.015(2) 0.0127(15) 0.0131(15) -0.0020(11) 0.0012(12) -0.0057(13)
Se7 0.014(2) 0.0131(15) 0.0106(15) -0.0015(11) 0.0011(11) -0.0066(13)
Se8 0.015(2) 0.0124(14) 0.0091(14) 0.0007(11) 0.0010(11) -0.0047(12)
Cl1 0.003(3) 0.020(4) 0.020(4) -0.003(3) 0.007(3) 0.000(3)
Cl2 0.015(4) 0.014(4) 0.019(4) -0.002(3) -0.004(3) -0.005(3)
Cl3 0.015(4) 0.026(4) 0.018(4) 0.001(3) 0.003(3) -0.006(3)
Cl6 0.020(4) 0.019(4) 0.009(3) 0.003(3) -0.003(3) -0.011(3)

loop_
_atom_site_label
_atom_site_type_symbol
_atom_site_fract_x
_atom_site_fract_y
_atom_site_fract_z
_atom_site_U_iso_or_equiv
_atom_site_thermal_displace_type
_atom_site_occupancy
_atom_site_calc_flag
_atom_site_refinement_flags
_atom_site_disorder_group
Os1 Os 0.23390(14) 0.90691(13) 0.96345(9) 0.0105(3) Uani 0.33 d P .
Os2 Os -0.01169(14) 0.82333(13) 0.92674(9) 0.0107(3) Uani 0.33 d P .
Os3 Os 0.03854(14) 0.87306(13) 1.13242(9) 0.0107(3) Uani 0.33 d P .
Os4 Os 0.42680(14) 0.34353(13) 0.55992(9) 0.0112(3) Uani 0.33 d P .
Os5 Os 0.36342(14) 0.65529(13) 0.61074(9) 0.0109(3) Uani 0.33 d P .
Os6 Os 0.32256(14) 0.58347(13) 0.40757(9) 0.0106(3) Uani 0.33 d P .
Re1 Re 0.23390(14) 0.90691(13) 0.96345(9) 0.0105(3) Uani 0.67 d P .
Re2 Re -0.01169(14) 0.82333(13) 0.92674(9) 0.0107(3) Uani 0.67 d P .
Re3 Re 0.03854(14) 0.87306(13) 1.13242(9) 0.0107(3) Uani 0.67 d P .
Re4 Re 0.42680(14) 0.34353(13) 0.55992(9) 0.0112(3) Uani 0.67 d P .
Re5 Re 0.36342(14) 0.65529(13) 0.61074(9) 0.0109(3) Uani 0.67 d P .
Re6 Re 0.32256(14) 0.58347(13) 0.40757(9) 0.0106(3) Uani 0.67 d P .
Se1 Se 0.2682(4) 0.9608(3) 1.1618(2) 0.0141(6) Uani 1 d . .
Se2 Se 0.1977(4) 1.1973(3) 0.9089(2) 0.0135(6) Uani 1 d . .
Se3 Se 0.1770(3) 0.8613(3) 0.7683(2) 0.0119(6) Uani 1 d . .
Se4 Se 0.2465(3) 0.6250(3) 1.0213(2) 0.0138(6) Uani 1 d . .
Se5 Se 0.1282(3) 0.5786(3) 0.5736(2) 0.0127(6) Uani 1 d . .
Se6 Se 0.3877(4) 0.2841(3) 0.3633(2) 0.0137(6) Uani 1 d . .
Se7 Se 0.4675(4) 0.4241(3) 0.7525(2) 0.0125(6) Uani 1 d . .
Se8 Se 0.7323(4) 0.1229(3) 0.5389(2) 0.0130(6) Uani 1 d . .
Cl1 Cl 0.5289(8) 0.7893(8) 0.9157(6) 0.017(2) Uani 1 d . .
Cl2 Cl -0.0305(9) 0.6026(8) 0.8349(6) 0.017(2) Uani 1 d . .
Cl3 Cl 0.3442(9) 0.1371(9) 0.6355(6) 0.021(2) Uani 1 d . .
Cl6 Cl 0.0728(9) 0.6982(8) 1.2995(5) 0.015(2) Uani 1 d . .

loop_
_atom_type_symbol
_atom_type_description
_atom_type_scat_dispersion_real
_atom_type_scat_dispersion_imag
_atom_type_scat_source
Cl Cl 0.1484 0.1585 'International Tables Vol C Tables 4.2.6.8 and 6.1.1.4'
Se Se -0.0929 2.2259 'International Tables Vol C Tables 4.2.6.8 and 6.1.1.4'
Re Re -1.0185 7.2310 'International Tables Vol C Tables 4.2.6.8 and 6.1.1.4'
Os Os -1.2165 7.6030 'International Tables Vol C Tables 4.2.6.8 and 6.1.1.4'

loop_
_geom_angle_atom_site_label_1
_geom_angle_atom_site_label_2
_geom_angle_atom_site_label_3
_geom_angle
_geom_angle_site_symmetry_1
_geom_angle_site_symmetry_3
_geom_angle_publ_flag
Cl1 Os1 Se2 91.9(2) . . ?
Cl1 Os1 Se1 92.3(2) . . ?
Se2 Os1 Se1 90.16(10) . . ?
Cl1 Os1 Se4 92.3(2) . . ?
Se2 Os1 Se4 175.72(10) . . ?
Se1 Os1 Se4 89.85(9) . . ?
Cl1 Os1 Se3 91.8(2) . . ?
Se2 Os1 Se3 89.79(9) . . ?
Se1 Os1 Se3 175.90(11) . . ?
Se4 Os1 Se3 89.88(10) . . ?
Cl1 Os1 Re2 135.1(2) . 2_577 ?
Se2 Os1 Re2 58.21(7) . 2_577 ?
Se1 Os1 Re2 58.58(7) . 2_577 ?
Se4 Os1 Re2 118.39(7) . 2_577 ?
Se3 Os1 Re2 118.15(8) . 2_577 ?
Cl1 Os1 Os2 135.1(2) . 2_577 ?
Se2 Os1 Os2 58.21(7) . 2_577 ?
Se1 Os1 Os2 58.58(7) . 2_577 ?
Se4 Os1 Os2 118.39(7) . 2_577 ?
Se3 Os1 Os2 118.15(8) . 2_577 ?
Re2 Os1 Os2 0.00(6) 2_577 2_577 ?
Cl1 Os1 Os3 135.0(2) . . ?
Se2 Os1 Os3 118.96(8) . . ?
Se1 Os1 Os3 58.54(8) . . ?
Se4 Os1 Os3 57.64(7) . . ?
Se3 Os1 Os3 118.08(8) . . ?
Re2 Os1 Os3 60.77(4) 2_577 . ?
Os2 Os1 Os3 60.77(4) 2_577 . ?
Cl1 Os1 Re3 135.0(2) . . ?
Se2 Os1 Re3 118.96(8) . . ?
Se1 Os1 Re3 58.54(8) . . ?
Se4 Os1 Re3 57.64(7) . . ?
Se3 Os1 Re3 118.08(8) . . ?
Re2 Os1 Re3 60.77(4) 2_577 . ?
Os2 Os1 Re3 60.77(4) 2_577 . ?
Os3 Os1 Re3 0.00(6) . . ?
Cl1 Os1 Os2 134.9(2) . . ?
Se2 Os1 Os2 118.27(8) . . ?
Se1 Os1 Os2 118.23(8) . . ?
Se4 Os1 Os2 58.14(7) . . ?
Se3 Os1 Os2 58.37(7) . . ?
Re2 Os1 Os2 90.02(5) 2_577 . ?
Os2 Os1 Os2 90.02(5) 2_577 . ?
Os3 Os1 Os2 59.72(4) . . ?
Re3 Os1 Os2 59.72(4) . . ?
Cl1 Os1 Re2 134.9(2) . . ?
Se2 Os1 Re2 118.27(8) . . ?
Se1 Os1 Re2 118.23(8) . . ?
Se4 Os1 Re2 58.14(7) . . ?
Se3 Os1 Re2 58.37(7) . . ?
Re2 Os1 Re2 90.02(5) 2_577 . ?
Os2 Os1 Re2 90.02(5) 2_577 . ?
Os3 Os1 Re2 59.72(4) . . ?
Re3 Os1 Re2 59.72(4) . . ?
Os2 Os1 Re2 0.00(6) . . ?
Cl1 Os1 Re3 134.7(2) . 2_577 ?
Se2 Os1 Re3 58.05(7) . 2_577 ?
Se1 Os1 Re3 118.24(8) . 2_577 ?
Se4 Os1 Re3 118.35(8) . 2_577 ?
Se3 Os1 Re3 58.49(7) . 2_577 ?
Re2 Os1 Re3 59.68(4) 2_577 2_577 ?
Os2 Os1 Re3 59.68(4) 2_577 2_577 ?
Os3 Os1 Re3 90.32(5) . 2_577 ?
Re3 Os1 Re3 90.32(5) . 2_577 ?
Os2 Os1 Re3 60.22(4) . 2_577 ?
Re2 Os1 Re3 60.22(4) . 2_577 ?
Cl2 Os2 Se2 91.2(2) . 2_577 ?
Cl2 Os2 Se4 92.7(2) . . ?
Se2 Os2 Se4 89.90(9) 2_577 . ?
Cl2 Os2 Se1 91.3(2) . 2_577 ?
Se2 Os2 Se1 90.28(10) 2_577 2_577 ?
Se4 Os2 Se1 175.91(11) . 2_577 ?
Cl2 Os2 Se3 92.9(2) . . ?
Se2 Os2 Se3 175.86(10) 2_577 . ?
Se4 Os2 Se3 89.92(9) . . ?
Se1 Os2 Se3 89.60(9) 2_577 . ?
Cl2 Os2 Re1 134.0(2) . 2_577 ?
Se2 Os2 Re1 58.55(7) 2_577 2_577 ?
Se4 Os2 Re1 118.43(8) . 2_577 ?
Se1 Os2 Re1 58.42(7) 2_577 2_577 ?
Se3 Os2 Re1 118.09(8) . 2_577 ?
Cl2 Os2 Os1 134.0(2) . 2_577 ?
Se2 Os2 Os1 58.55(7) 2_577 2_577 ?
Se4 Os2 Os1 118.43(8) . 2_577 ?
Se1 Os2 Os1 58.42(7) 2_577 2_577 ?
Se3 Os2 Os1 118.09(8) . 2_577 ?
Re1 Os2 Os1 0.00(6) 2_577 2_577 ?
Cl2 Os2 Os3 134.6(2) . . ?
Se2 Os2 Os3 58.52(7) 2_577 . ?
Se4 Os2 Os3 57.75(7) . . ?
Se1 Os2 Os3 119.10(8) 2_577 . ?
Se3 Os2 Os3 118.11(8) . . ?
Re1 Os2 Os3 60.70(4) 2_577 . ?
Os1 Os2 Os3 60.70(4) 2_577 . ?
Cl2 Os2 Re3 134.6(2) . . ?
Se2 Os2 Re3 58.52(7) 2_577 . ?
Se4 Os2 Re3 57.75(7) . . ?
Se1 Os2 Re3 119.10(8) 2_577 . ?
Se3 Os2 Re3 118.11(8) . . ?
Re1 Os2 Re3 60.70(4) 2_577 . ?
Os1 Os2 Re3 60.70(4) 2_577 . ?
Os3 Os2 Re3 0.00(5) . . ?
Cl2 Os2 Os1 136.0(2) . . ?
Se2 Os2 Os1 118.36(8) 2_577 . ?
Se4 Os2 Os1 58.33(7) . . ?
Se1 Os2 Os1 118.16(8) 2_577 . ?
Se3 Os2 Os1 58.25(7) . . ?
Re1 Os2 Os1 89.98(5) 2_577 . ?
Os1 Os2 Os1 89.98(5) 2_577 . ?
Os3 Os2 Os1 59.87(4) . . ?
Re3 Os2 Os1 59.87(4) . . ?
Cl2 Os2 Re1 136.0(2) . . ?
Se2 Os2 Re1 118.36(8) 2_577 . ?
Se4 Os2 Re1 58.33(7) . . ?
Se1 Os2 Re1 118.16(8) 2_577 . ?
Se3 Os2 Re1 58.25(7) . . ?
Re1 Os2 Re1 89.98(5) 2_577 . ?
Os1 Os2 Re1 89.98(5) 2_577 . ?
Os3 Os2 Re1 59.87(4) . . ?
Re3 Os2 Re1 59.87(4) . . ?
Os1 Os2 Re1 0.00(6) . . ?
Cl2 Os2 Re3 135.1(2) . 2_577 ?
Se2 Os2 Re3 118.25(8) 2_577 2_577 ?
Se4 Os2 Re3 118.36(8) . 2_577 ?
Se1 Os2 Re3 58.12(8) 2_577 2_577 ?
Se3 Os2 Re3 58.39(7) . 2_577 ?
Re1 Os2 Re3 59.72(4) 2_577 2_577 ?
Os1 Os2 Re3 59.72(4) 2_577 2_577 ?
Os3 Os2 Re3 90.30(4) . 2_577 ?
Re3 Os2 Re3 90.30(4) . 2_577 ?
Os1 Os2 Re3 60.04(4) . 2_577 ?
Re1 Os2 Re3 60.04(4) . 2_577 ?
Cl6 Os3 Se4 90.6(2) . . ?
Cl6 Os3 Se2 87.4(2) . 2_577 ?
Se4 Os3 Se2 90.32(10) . 2_577 ?
Cl6 Os3 Se1 97.0(2) . . ?
Se4 Os3 Se1 90.46(10) . . ?
Se2 Os3 Se1 175.49(10) 2_577 . ?
Cl6 Os3 Se3 93.8(2) . 2_577 ?
Se4 Os3 Se3 175.59(9) . 2_577 ?
Se2 Os3 Se3 89.52(10) 2_577 2_577 ?
Se1 Os3 Se3 89.36(10) . 2_577 ?
Cl6 Os3 Re2 130.7(2) . . ?
Se4 Os3 Re2 58.77(7) . . ?
Se2 Os3 Re2 58.19(7) 2_577 . ?
Se1 Os3 Re2 118.72(8) . . ?
Se3 Os3 Re2 117.65(8) 2_577 . ?
Cl6 Os3 Os2 130.7(2) . . ?
Se4 Os3 Os2 58.77(7) . . ?
Se2 Os3 Os2 58.19(7) 2_577 . ?
Se1 Os3 Os2 118.72(8) . . ?
Se3 Os3 Os2 117.65(8) 2_577 . ?
Re2 Os3 Os2 0.00(5) . . ?
Cl6 Os3 Os1 137.5(2) . . ?
Se4 Os3 Os1 58.84(7) . . ?
Se2 Os3 Os1 118.58(8) 2_577 . ?
Se1 Os3 Os1 58.33(7) . . ?
Se3 Os3 Os1 117.56(8) 2_577 . ?
Re2 Os3 Os1 60.42(4) . . ?
Os2 Os3 Os1 60.42(4) . . ?
Cl6 Os3 Re1 137.5(2) . . ?
Se4 Os3 Re1 58.84(7) . . ?
Se2 Os3 Re1 118.58(8) 2_577 . ?
Se1 Os3 Re1 58.33(7) . . ?
Se3 Os3 Re1 117.56(8) 2_577 . ?
Re2 Os3 Re1 60.42(4) . . ?
Os2 Os3 Re1 60.42(4) . . ?
Os1 Os3 Re1 0.00(6) . . ?
Cl6 Os3 Os1 132.5(2) . 2_577 ?
Se4 Os3 Os1 118.37(8) . 2_577 ?
Se2 Os3 Os1 58.06(7) 2_577 2_577 ?
Se1 Os3 Os1 117.79(8) . 2_577 ?
Se3 Os3 Os1 58.03(7) 2_577 2_577 ?
Re2 Os3 Os1 59.63(4) . 2_577 ?
Os2 Os3 Os1 59.63(4) . 2_577 ?
Os1 Os3 Os1 89.68(5) . 2_577 ?
Re1 Os3 Os1 89.68(5) . 2_577 ?
Cl6 Os3 Re1 132.5(2) . 2_577 ?
Se4 Os3 Re1 118.37(8) . 2_577 ?
Se2 Os3 Re1 58.06(7) 2_577 2_577 ?
Se1 Os3 Re1 117.79(8) . 2_577 ?
Se3 Os3 Re1 58.03(7) 2_577 2_577 ?
Re2 Os3 Re1 59.63(4) . 2_577 ?
Os2 Os3 Re1 59.63(4) . 2_577 ?
Os1 Os3 Re1 89.68(5) . 2_577 ?
Re1 Os3 Re1 89.68(5) . 2_577 ?
Os1 Os3 Re1 0.00(6) 2_577 2_577 ?
Cl6 Os3 Re2 139.5(2) . 2_577 ?
Se4 Os3 Re2 118.34(8) . 2_577 ?
Se2 Os3 Re2 117.79(8) 2_577 2_577 ?
Se1 Os3 Re2 58.07(7) . 2_577 ?
Se3 Os3 Re2 58.05(7) 2_577 2_577 ?
Re2 Os3 Re2 89.70(4) . 2_577 ?
Os2 Os3 Re2 89.70(4) . 2_577 ?
Os1 Os3 Re2 59.52(4) . 2_577 ?
Re1 Os3 Re2 59.52(4) . 2_577 ?
Os1 Os3 Re2 59.73(4) 2_577 2_577 ?
Re1 Os3 Re2 59.73(4) 2_577 2_577 ?
Cl3 Os4 Se6 92.0(2) . . ?
Cl3 Os4 Se5 94.3(2) . . ?
Se6 Os4 Se5 89.30(10) . . ?
Cl3 Os4 Se8 89.8(2) . . ?
Se6 Os4 Se8 90.09(9) . . ?
Se5 Os4 Se8 175.88(10) . . ?
Cl3 Os4 Se7 92.3(2) . . ?
Se6 Os4 Se7 175.56(10) . . ?
Se5 Os4 Se7 89.36(9) . . ?
Se8 Os4 Se7 90.95(9) . . ?
Cl3 Os4 Re6 133.4(2) . 2_666 ?
Se6 Os4 Re6 118.66(9) . 2_666 ?
Se5 Os4 Re6 118.36(8) . 2_666 ?
Se8 Os4 Re6 58.58(7) . 2_666 ?
Se7 Os4 Re6 58.53(7) . 2_666 ?
Cl3 Os4 Os6 133.4(2) . 2_666 ?
Se6 Os4 Os6 118.66(9) . 2_666 ?
Se5 Os4 Os6 118.36(8) . 2_666 ?
Se8 Os4 Os6 58.58(7) . 2_666 ?
Se7 Os4 Os6 58.53(7) . 2_666 ?
Re6 Os4 Os6 0.00(6) 2_666 2_666 ?
Cl3 Os4 Re5 133.3(2) . 2_666 ?
Se6 Os4 Re5 58.50(8) . 2_666 ?
Se5 Os4 Re5 118.17(8) . 2_666 ?
Se8 Os4 Re5 58.22(7) . 2_666 ?
Se7 Os4 Re5 118.68(8) . 2_666 ?
Re6 Os4 Re5 60.19(4) 2_666 2_666 ?
Os6 Os4 Re5 60.19(4) 2_666 2_666 ?
Cl3 Os4 Os5 133.3(2) . 2_666 ?
Se6 Os4 Os5 58.50(8) . 2_666 ?
Se5 Os4 Os5 118.17(8) . 2_666 ?
Se8 Os4 Os5 58.22(7) . 2_666 ?
Se7 Os4 Os5 118.68(8) . 2_666 ?
Re6 Os4 Os5 60.19(4) 2_666 2_666 ?
Os6 Os4 Os5 60.19(4) 2_666 2_666 ?
Re5 Os4 Os5 0.00(6) 2_666 2_666 ?
Cl3 Os4 Os6 136.8(2) . . ?
Se6 Os4 Os6 58.30(7) . . ?
Se5 Os4 Os6 58.31(7) . . ?
Se8 Os4 Os6 118.07(7) . . ?
Se7 Os4 Os6 117.51(8) . . ?
Re6 Os4 Os6 89.74(5) 2_666 . ?
Os6 Os4 Os6 89.74(5) 2_666 . ?
Re5 Os4 Os6 59.87(4) 2_666 . ?
Os5 Os4 Os6 59.87(4) 2_666 . ?
Cl3 Os4 Re6 136.8(2) . . ?
Se6 Os4 Re6 58.30(7) . . ?
Se5 Os4 Re6 58.31(7) . . ?
Se8 Os4 Re6 118.07(7) . . ?
Se7 Os4 Re6 117.51(8) . . ?
Re6 Os4 Re6 89.74(5) 2_666 . ?
Os6 Os4 Re6 89.74(5) 2_666 . ?
Re5 Os4 Re6 59.87(4) 2_666 . ?
Os5 Os4 Re6 59.87(4) 2_666 . ?
Os6 Os4 Re6 0.00(6) . . ?
Cl3 Os4 Os5 136.5(2) . . ?
Se6 Os4 Os5 118.14(8) . . ?
Se5 Os4 Os5 58.39(7) . . ?
Se8 Os4 Os5 118.55(8) . . ?
Se7 Os4 Os5 57.68(7) . . ?
Re6 Os4 Os5 59.99(4) 2_666 . ?
Os6 Os4 Os5 59.99(4) 2_666 . ?
Re5 Os4 Os5 90.16(5) 2_666 . ?
Os5 Os4 Os5 90.16(5) 2_666 . ?
Os6 Os4 Os5 59.84(4) . . ?
Re6 Os4 Os5 59.84(4) . . ?
Se7 Os5 Se8 177.19(10) . 2_666 ?
Se7 Os5 Se6 89.55(10) . 2_666 ?
Se8 Os5 Se6 90.41(9) 2_666 2_666 ?
Se7 Os5 Se5 90.31(10) . . ?
Se8 Os5 Se5 89.52(10) 2_666 . ?
Se6 Os5 Se5 175.68(10) 2_666 . ?
Se7 Os5 Se3 89.32(9) . . ?
Se8 Os5 Se3 93.49(9) 2_666 . ?
Se6 Os5 Se3 92.44(9) 2_666 . ?
Se5 Os5 Se3 91.88(9) . . ?
Se7 Os5 Re6 58.84(7) . 2_666 ?
Se8 Os5 Re6 118.88(8) 2_666 2_666 ?
Se6 Os5 Re6 58.40(7) 2_666 2_666 ?
Se5 Os5 Re6 118.04(8) . 2_666 ?
Se3 Os5 Re6 134.03(7) . 2_666 ?
Se7 Os5 Os6 58.84(7) . 2_666 ?
Se8 Os5 Os6 118.88(8) 2_666 2_666 ?
Se6 Os5 Os6 58.40(7) 2_666 2_666 ?
Se5 Os5 Os6 118.04(8) . 2_666 ?
Se3 Os5 Os6 134.03(7) . 2_666 ?
Re6 Os5 Os6 0.00(7) 2_666 2_666 ?
Se7 Os5 Re4 118.99(8) . 2_666 ?
Se8 Os5 Re4 58.75(7) 2_666 2_666 ?
Se6 Os5 Re4 58.49(7) 2_666 2_666 ?
Se5 Os5 Re4 118.02(8) . 2_666 ?
Se3 Os5 Re4 136.55(8) . 2_666 ?
Re6 Os5 Re4 60.15(4) 2_666 2_666 ?
Os6 Os5 Re4 60.15(4) 2_666 2_666 ?
Se7 Os5 Os4 118.99(8) . 2_666 ?
Se8 Os5 Os4 58.75(7) 2_666 2_666 ?
Se6 Os5 Os4 58.49(7) 2_666 2_666 ?
Se5 Os5 Os4 118.02(8) . 2_666 ?
Se3 Os5 Os4 136.55(8) . 2_666 ?
Re6 Os5 Os4 60.15(4) 2_666 2_666 ?
Os6 Os5 Os4 60.15(4) 2_666 2_666 ?
Re4 Os5 Os4 0.00(6) 2_666 2_666 ?
Se7 Os5 Os6 119.11(8) . . ?
Se8 Os5 Os6 58.55(7) 2_666 . ?
Se6 Os5 Os6 118.10(8) 2_666 . ?
Se5 Os5 Os6 58.39(7) . . ?
Se3 Os5 Os6 136.34(8) . . ?
Re6 Os5 Os6 89.59(5) 2_666 . ?
Os6 Os5 Os6 89.59(5) 2_666 . ?
Re4 Os5 Os6 59.64(4) 2_666 . ?
Os4 Os5 Os6 59.64(4) 2_666 . ?
Se7 Os5 Re6 119.11(8) . . ?
Se8 Os5 Re6 58.55(7) 2_666 . ?
Se6 Os5 Re6 118.10(8) 2_666 . ?
Se5 Os5 Re6 58.39(7) . . ?
Se3 Os5 Re6 136.34(8) . . ?
Re6 Os5 Re6 89.59(5) 2_666 . ?
Os6 Os5 Re6 89.59(5) 2_666 . ?
Re4 Os5 Re6 59.64(4) 2_666 . ?
Os4 Os5 Re6 59.64(4) 2_666 . ?
Os6 Os5 Re6 0.00(6) . . ?
Se7 Os5 Os4 59.13(7) . . ?
Se8 Os5 Os4 118.54(8) 2_666 . ?
Se6 Os5 Os4 117.95(8) 2_666 . ?
Se5 Os5 Os4 58.49(7) . . ?
Se3 Os5 Os4 133.58(7) . . ?
Re6 Os5 Os4 59.57(4) 2_666 . ?
Os6 Os5 Os4 59.57(4) 2_666 . ?
Re4 Os5 Os4 89.84(5) 2_666 . ?
Os4 Os5 Os4 89.84(5) 2_666 . ?
Os6 Os5 Os4 59.99(4) . . ?
Re6 Os5 Os4 59.99(4) . . ?
Cl6 Os6 Se6 92.7(2) 1_554 . ?
Cl6 Os6 Se5 87.2(2) 1_554 . ?
Se6 Os6 Se5 89.60(10) . . ?
Cl6 Os6 Se8 90.4(2) 1_554 2_666 ?
Se6 Os6 Se8 176.75(10) . 2_666 ?
Se5 Os6 Se8 89.50(9) . 2_666 ?
Cl6 Os6 Se7 96.2(2) 1_554 2_666 ?
Se6 Os6 Se7 89.18(10) . 2_666 ?
Se5 Os6 Se7 176.48(10) . 2_666 ?
Se8 Os6 Se7 91.53(9) 2_666 2_666 ?
Cl6 Os6 Re4 137.0(2) 1_554 2_666 ?
Se6 Os6 Re4 119.03(8) . 2_666 ?
Se5 Os6 Re4 118.76(8) . 2_666 ?
Se8 Os6 Re4 58.87(7) 2_666 2_666 ?
Se7 Os6 Re4 59.19(7) 2_666 2_666 ?
Cl6 Os6 Os4 137.0(2) 1_554 2_666 ?
Se6 Os6 Os4 119.03(8) . 2_666 ?
Se5 Os6 Os4 118.76(8) . 2_666 ?
Se8 Os6 Os4 58.87(7) 2_666 2_666 ?
Se7 Os6 Os4 59.19(7) 2_666 2_666 ?
Re4 Os6 Os4 0.00(6) 2_666 2_666 ?
Cl6 Os6 Re5 138.6(2) 1_554 2_666 ?
Se6 Os6 Re5 58.60(7) . 2_666 ?
Se5 Os6 Re5 118.60(8) . 2_666 ?
Se8 Os6 Re5 119.30(8) 2_666 2_666 ?
Se7 Os6 Re5 58.03(7) 2_666 2_666 ?
Re4 Os6 Re5 60.44(4) 2_666 2_666 ?
Os4 Os6 Re5 60.44(4) 2_666 2_666 ?
Cl6 Os6 Os5 138.6(2) 1_554 2_666 ?
Se6 Os6 Os5 58.60(7) . 2_666 ?
Se5 Os6 Os5 118.60(8) . 2_666 ?
Se8 Os6 Os5 119.30(8) 2_666 2_666 ?
Se7 Os6 Os5 58.03(7) 2_666 2_666 ?
Re4 Os6 Os5 60.44(4) 2_666 2_666 ?
Os4 Os6 Os5 60.44(4) 2_666 2_666 ?
Re5 Os6 Os5 0.00(7) 2_666 2_666 ?
Cl6 Os6 Re5 130.8(2) 1_554 . ?
Se6 Os6 Re5 118.65(8) . . ?
Se5 Os6 Re5 58.60(7) . . ?
Se8 Os6 Re5 58.31(7) 2_666 . ?
Se7 Os6 Re5 119.33(8) 2_666 . ?
Re4 Os6 Re5 60.18(4) 2_666 . ?
Os4 Os6 Re5 60.18(4) 2_666 . ?
Re5 Os6 Re5 90.41(5) 2_666 . ?
Os5 Os6 Re5 90.41(5) 2_666 . ?
Cl6 Os6 Os5 130.8(2) 1_554 . ?
Se6 Os6 Os5 118.65(8) . . ?
Se5 Os6 Os5 58.60(7) . . ?
Se8 Os6 Os5 58.31(7) 2_666 . ?
Se7 Os6 Os5 119.33(8) 2_666 . ?
Re4 Os6 Os5 60.18(4) 2_666 . ?
Os4 Os6 Os5 60.18(4) 2_666 . ?
Re5 Os6 Os5 90.41(5) 2_666 . ?
Os5 Os6 Os5 90.41(5) 2_666 . ?
Re5 Os6 Os5 0.00(6) . . ?
Cl6 Os6 Os4 132.5(2) 1_554 . ?
Se6 Os6 Os4 58.49(7) . . ?
Se5 Os6 Os4 58.62(7) . . ?
Se8 Os6 Os4 118.47(7) 2_666 . ?
Se7 Os6 Os4 118.02(8) 2_666 . ?
Re4 Os6 Os4 90.26(5) 2_666 . ?
Os4 Os6 Os4 90.26(5) 2_666 . ?
Re5 Os6 Os4 59.99(4) 2_666 . ?
Os5 Os6 Os4 59.99(4) 2_666 . ?
Re5 Os6 Os4 60.16(4) . . ?
Os5 Os6 Os4 60.16(4) . . ?
Cl1 Re1 Se2 91.9(2) . . ?
Cl1 Re1 Se1 92.3(2) . . ?
Se2 Re1 Se1 90.16(10) . . ?
Cl1 Re1 Se4 92.3(2) . . ?
Se2 Re1 Se4 175.72(10) . . ?
Se1 Re1 Se4 89.85(9) . . ?
Cl1 Re1 Se3 91.8(2) . . ?
Se2 Re1 Se3 89.79(9) . . ?
Se1 Re1 Se3 175.90(11) . . ?
Se4 Re1 Se3 89.88(10) . . ?
Cl1 Re1 Re2 135.1(2) . 2_577 ?
Se2 Re1 Re2 58.21(7) . 2_577 ?
Se1 Re1 Re2 58.58(7) . 2_577 ?
Se4 Re1 Re2 118.39(7) . 2_577 ?
Se3 Re1 Re2 118.15(8) . 2_577 ?
Cl1 Re1 Os2 135.1(2) . 2_577 ?
Se2 Re1 Os2 58.21(7) . 2_577 ?
Se1 Re1 Os2 58.58(7) . 2_577 ?
Se4 Re1 Os2 118.39(7) . 2_577 ?
Se3 Re1 Os2 118.15(8) . 2_577 ?
Re2 Re1 Os2 0.00(6) 2_577 2_577 ?
Cl1 Re1 Os3 135.0(2) . . ?
Se2 Re1 Os3 118.96(8) . . ?
Se1 Re1 Os3 58.54(8) . . ?
Se4 Re1 Os3 57.64(7) . . ?
Se3 Re1 Os3 118.08(8) . . ?
Re2 Re1 Os3 60.77(4) 2_577 . ?
Os2 Re1 Os3 60.77(4) 2_577 . ?
Cl1 Re1 Re3 135.0(2) . . ?
Se2 Re1 Re3 118.96(8) . . ?
Se1 Re1 Re3 58.54(8) . . ?
Se4 Re1 Re3 57.64(7) . . ?
Se3 Re1 Re3 118.08(8) . . ?
Re2 Re1 Re3 60.77(4) 2_577 . ?
Os2 Re1 Re3 60.77(4) 2_577 . ?
Os3 Re1 Re3 0.00(6) . . ?
Cl1 Re1 Os2 134.9(2) . . ?
Se2 Re1 Os2 118.27(8) . . ?
Se1 Re1 Os2 118.23(8) . . ?
Se4 Re1 Os2 58.14(7) . . ?
Se3 Re1 Os2 58.37(7) . . ?
Re2 Re1 Os2 90.02(5) 2_577 . ?
Os2 Re1 Os2 90.02(5) 2_577 . ?
Os3 Re1 Os2 59.72(4) . . ?
Re3 Re1 Os2 59.72(4) . . ?
Cl1 Re1 Re2 134.9(2) . . ?
Se2 Re1 Re2 118.27(8) . . ?
Se1 Re1 Re2 118.23(8) . . ?
Se4 Re1 Re2 58.14(7) . . ?
Se3 Re1 Re2 58.37(7) . . ?
Re2 Re1 Re2 90.02(5) 2_577 . ?
Os2 Re1 Re2 90.02(5) 2_577 . ?
Os3 Re1 Re2 59.72(4) . . ?
Re3 Re1 Re2 59.72(4) . . ?
Os2 Re1 Re2 0.00(6) . . ?
Cl1 Re1 Re3 134.7(2) . 2_577 ?
Se2 Re1 Re3 58.05(7) . 2_577 ?
Se1 Re1 Re3 118.24(8) . 2_577 ?
Se4 Re1 Re3 118.35(8) . 2_577 ?
Se3 Re1 Re3 58.49(7) . 2_577 ?
Re2 Re1 Re3 59.68(4) 2_577 2_577 ?
Os2 Re1 Re3 59.68(4) 2_577 2_577 ?
Os3 Re1 Re3 90.32(5) . 2_577 ?
Re3 Re1 Re3 90.32(5) . 2_577 ?
Os2 Re1 Re3 60.22(4) . 2_577 ?
Re2 Re1 Re3 60.22(4) . 2_577 ?
Cl2 Re2 Se2 91.2(2) . 2_577 ?
Cl2 Re2 Se4 92.7(2) . . ?
Se2 Re2 Se4 89.90(9) 2_577 . ?
Cl2 Re2 Se1 91.3(2) . 2_577 ?
Se2 Re2 Se1 90.28(10) 2_577 2_577 ?
Se4 Re2 Se1 175.91(11) . 2_577 ?
Cl2 Re2 Se3 92.9(2) . . ?
Se2 Re2 Se3 175.86(10) 2_577 . ?
Se4 Re2 Se3 89.92(9) . . ?
Se1 Re2 Se3 89.60(9) 2_577 . ?
Cl2 Re2 Re1 134.0(2) . 2_577 ?
Se2 Re2 Re1 58.55(7) 2_577 2_577 ?
Se4 Re2 Re1 118.43(8) . 2_577 ?
Se1 Re2 Re1 58.42(7) 2_577 2_577 ?
Se3 Re2 Re1 118.09(8) . 2_577 ?
Cl2 Re2 Os1 134.0(2) . 2_577 ?
Se2 Re2 Os1 58.55(7) 2_577 2_577 ?
Se4 Re2 Os1 118.43(8) . 2_577 ?
Se1 Re2 Os1 58.42(7) 2_577 2_577 ?
Se3 Re2 Os1 118.09(8) . 2_577 ?
Re1 Re2 Os1 0.00(6) 2_577 2_577 ?
Cl2 Re2 Os3 134.6(2) . . ?
Se2 Re2 Os3 58.52(7) 2_577 . ?
Se4 Re2 Os3 57.75(7) . . ?
Se1 Re2 Os3 119.10(8) 2_577 . ?
Se3 Re2 Os3 118.11(8) . . ?
Re1 Re2 Os3 60.70(4) 2_577 . ?
Os1 Re2 Os3 60.70(4) 2_577 . ?
Cl2 Re2 Re3 134.6(2) . . ?
Se2 Re2 Re3 58.52(7) 2_577 . ?
Se4 Re2 Re3 57.75(7) . . ?
Se1 Re2 Re3 119.10(8) 2_577 . ?
Se3 Re2 Re3 118.11(8) . . ?
Re1 Re2 Re3 60.70(4) 2_577 . ?
Os1 Re2 Re3 60.70(4) 2_577 . ?
Os3 Re2 Re3 0.00(5) . . ?
Cl2 Re2 Os1 136.0(2) . . ?
Se2 Re2 Os1 118.36(8) 2_577 . ?
Se4 Re2 Os1 58.33(7) . . ?
Se1 Re2 Os1 118.16(8) 2_577 . ?
Se3 Re2 Os1 58.25(7) . . ?
Re1 Re2 Os1 89.98(5) 2_577 . ?
Os1 Re2 Os1 89.98(5) 2_577 . ?
Os3 Re2 Os1 59.87(4) . . ?
Re3 Re2 Os1 59.87(4) . . ?
Cl2 Re2 Re1 136.0(2) . . ?
Se2 Re2 Re1 118.36(8) 2_577 . ?
Se4 Re2 Re1 58.33(7) . . ?
Se1 Re2 Re1 118.16(8) 2_577 . ?
Se3 Re2 Re1 58.25(7) . . ?
Re1 Re2 Re1 89.98(5) 2_577 . ?
Os1 Re2 Re1 89.98(5) 2_577 . ?
Os3 Re2 Re1 59.87(4) . . ?
Re3 Re2 Re1 59.87(4) . . ?
Os1 Re2 Re1 0.00(6) . . ?
Cl2 Re2 Re3 135.1(2) . 2_577 ?
Se2 Re2 Re3 118.25(8) 2_577 2_577 ?
Se4 Re2 Re3 118.36(8) . 2_577 ?
Se1 Re2 Re3 58.12(8) 2_577 2_577 ?
Se3 Re2 Re3 58.39(7) . 2_577 ?
Re1 Re2 Re3 59.72(4) 2_577 2_577 ?
Os1 Re2 Re3 59.72(4) 2_577 2_577 ?
Os3 Re2 Re3 90.30(4) . 2_577 ?
Re3 Re2 Re3 90.30(4) . 2_577 ?
Os1 Re2 Re3 60.04(4) . 2_577 ?
Re1 Re2 Re3 60.04(4) . 2_577 ?
Cl6 Re3 Se4 90.6(2) . . ?
Cl6 Re3 Se2 87.4(2) . 2_577 ?
Se4 Re3 Se2 90.32(10) . 2_577 ?
Cl6 Re3 Se1 97.0(2) . . ?
Se4 Re3 Se1 90.46(10) . . ?
Se2 Re3 Se1 175.49(10) 2_577 . ?
Cl6 Re3 Se3 93.8(2) . 2_577 ?
Se4 Re3 Se3 175.59(9) . 2_577 ?
Se2 Re3 Se3 89.52(10) 2_577 2_577 ?
Se1 Re3 Se3 89.36(10) . 2_577 ?
Cl6 Re3 Re2 130.7(2) . . ?
Se4 Re3 Re2 58.77(7) . . ?
Se2 Re3 Re2 58.19(7) 2_577 . ?
Se1 Re3 Re2 118.72(8) . . ?
Se3 Re3 Re2 117.65(8) 2_577 . ?
Cl6 Re3 Os2 130.7(2) . . ?
Se4 Re3 Os2 58.77(7) . . ?
Se2 Re3 Os2 58.19(7) 2_577 . ?
Se1 Re3 Os2 118.72(8) . . ?
Se3 Re3 Os2 117.65(8) 2_577 . ?
Re2 Re3 Os2 0.00(5) . . ?
Cl6 Re3 Os1 137.5(2) . . ?
Se4 Re3 Os1 58.84(7) . . ?
Se2 Re3 Os1 118.58(8) 2_577 . ?
Se1 Re3 Os1 58.33(7) . . ?
Se3 Re3 Os1 117.56(8) 2_577 . ?
Re2 Re3 Os1 60.42(4) . . ?
Os2 Re3 Os1 60.42(4) . . ?
Cl6 Re3 Re1 137.5(2) . . ?
Se4 Re3 Re1 58.84(7) . . ?
Se2 Re3 Re1 118.58(8) 2_577 . ?
Se1 Re3 Re1 58.33(7) . . ?
Se3 Re3 Re1 117.56(8) 2_577 . ?
Re2 Re3 Re1 60.42(4) . . ?
Os2 Re3 Re1 60.42(4) . . ?
Os1 Re3 Re1 0.00(6) . . ?
Cl6 Re3 Os1 132.5(2) . 2_577 ?
Se4 Re3 Os1 118.37(8) . 2_577 ?
Se2 Re3 Os1 58.06(7) 2_577 2_577 ?
Se1 Re3 Os1 117.79(8) . 2_577 ?
Se3 Re3 Os1 58.03(7) 2_577 2_577 ?
Re2 Re3 Os1 59.63(4) . 2_577 ?
Os2 Re3 Os1 59.63(4) . 2_577 ?
Os1 Re3 Os1 89.68(5) . 2_577 ?
Re1 Re3 Os1 89.68(5) . 2_577 ?
Cl6 Re3 Re1 132.5(2) . 2_577 ?
Se4 Re3 Re1 118.37(8) . 2_577 ?
Se2 Re3 Re1 58.06(7) 2_577 2_577 ?
Se1 Re3 Re1 117.79(8) . 2_577 ?
Se3 Re3 Re1 58.03(7) 2_577 2_577 ?
Re2 Re3 Re1 59.63(4) . 2_577 ?
Os2 Re3 Re1 59.63(4) . 2_577 ?
Os1 Re3 Re1 89.68(5) . 2_577 ?
Re1 Re3 Re1 89.68(5) . 2_577 ?
Os1 Re3 Re1 0.00(6) 2_577 2_577 ?
Cl6 Re3 Re2 139.5(2) . 2_577 ?
Se4 Re3 Re2 118.34(8) . 2_577 ?
Se2 Re3 Re2 117.79(8) 2_577 2_577 ?
Se1 Re3 Re2 58.07(7) . 2_577 ?
Se3 Re3 Re2 58.05(7) 2_577 2_577 ?
Re2 Re3 Re2 89.70(4) . 2_577 ?
Os2 Re3 Re2 89.70(4) . 2_577 ?
Os1 Re3 Re2 59.52(4) . 2_577 ?
Re1 Re3 Re2 59.52(4) . 2_577 ?
Os1 Re3 Re2 59.73(4) 2_577 2_577 ?
Re1 Re3 Re2 59.73(4) 2_577 2_577 ?
Cl3 Re4 Se6 92.0(2) . . ?
Cl3 Re4 Se5 94.3(2) . . ?
Se6 Re4 Se5 89.30(10) . . ?
Cl3 Re4 Se8 89.8(2) . . ?
Se6 Re4 Se8 90.09(9) . . ?
Se5 Re4 Se8 175.88(10) . . ?
Cl3 Re4 Se7 92.3(2) . . ?
Se6 Re4 Se7 175.56(10) . . ?
Se5 Re4 Se7 89.36(9) . . ?
Se8 Re4 Se7 90.95(9) . . ?
Cl3 Re4 Re6 133.4(2) . 2_666 ?
Se6 Re4 Re6 118.66(9) . 2_666 ?
Se5 Re4 Re6 118.36(8) . 2_666 ?
Se8 Re4 Re6 58.58(7) . 2_666 ?
Se7 Re4 Re6 58.53(7) . 2_666 ?
Cl3 Re4 Os6 133.4(2) . 2_666 ?
Se6 Re4 Os6 118.66(9) . 2_666 ?
Se5 Re4 Os6 118.36(8) . 2_666 ?
Se8 Re4 Os6 58.58(7) . 2_666 ?
Se7 Re4 Os6 58.53(7) . 2_666 ?
Re6 Re4 Os6 0.00(6) 2_666 2_666 ?
Cl3 Re4 Re5 133.3(2) . 2_666 ?
Se6 Re4 Re5 58.50(8) . 2_666 ?
Se5 Re4 Re5 118.17(8) . 2_666 ?
Se8 Re4 Re5 58.22(7) . 2_666 ?
Se7 Re4 Re5 118.68(8) . 2_666 ?
Re6 Re4 Re5 60.19(4) 2_666 2_666 ?
Os6 Re4 Re5 60.19(4) 2_666 2_666 ?
Cl3 Re4 Os5 133.3(2) . 2_666 ?
Se6 Re4 Os5 58.50(8) . 2_666 ?
Se5 Re4 Os5 118.17(8) . 2_666 ?
Se8 Re4 Os5 58.22(7) . 2_666 ?
Se7 Re4 Os5 118.68(8) . 2_666 ?
Re6 Re4 Os5 60.19(4) 2_666 2_666 ?
Os6 Re4 Os5 60.19(4) 2_666 2_666 ?
Re5 Re4 Os5 0.00(6) 2_666 2_666 ?
Cl3 Re4 Os6 136.8(2) . . ?
Se6 Re4 Os6 58.30(7) . . ?
Se5 Re4 Os6 58.31(7) . . ?
Se8 Re4 Os6 118.07(7) . . ?
Se7 Re4 Os6 117.51(8) . . ?
Re6 Re4 Os6 89.74(5) 2_666 . ?
Os6 Re4 Os6 89.74(5) 2_666 . ?
Re5 Re4 Os6 59.87(4) 2_666 . ?
Os5 Re4 Os6 59.87(4) 2_666 . ?
Cl3 Re4 Re6 136.8(2) . . ?
Se6 Re4 Re6 58.30(7) . . ?
Se5 Re4 Re6 58.31(7) . . ?
Se8 Re4 Re6 118.07(7) . . ?
Se7 Re4 Re6 117.51(8) . . ?
Re6 Re4 Re6 89.74(5) 2_666 . ?
Os6 Re4 Re6 89.74(5) 2_666 . ?
Re5 Re4 Re6 59.87(4) 2_666 . ?
Os5 Re4 Re6 59.87(4) 2_666 . ?
Os6 Re4 Re6 0.00(6) . . ?
Cl3 Re4 Os5 136.5(2) . . ?
Se6 Re4 Os5 118.14(8) . . ?
Se5 Re4 Os5 58.39(7) . . ?
Se8 Re4 Os5 118.55(8) . . ?
Se7 Re4 Os5 57.68(7) . . ?
Re6 Re4 Os5 59.99(4) 2_666 . ?
Os6 Re4 Os5 59.99(4) 2_666 . ?
Re5 Re4 Os5 90.16(5) 2_666 . ?
Os5 Re4 Os5 90.16(5) 2_666 . ?
Os6 Re4 Os5 59.84(4) . . ?
Re6 Re4 Os5 59.84(4) . . ?
Se7 Re5 Se8 177.19(10) . 2_666 ?
Se7 Re5 Se6 89.55(10) . 2_666 ?
Se8 Re5 Se6 90.41(9) 2_666 2_666 ?
Se7 Re5 Se5 90.31(10) . . ?
Se8 Re5 Se5 89.52(10) 2_666 . ?
Se6 Re5 Se5 175.68(10) 2_666 . ?
Se7 Re5 Se3 89.32(9) . . ?
Se8 Re5 Se3 93.49(9) 2_666 . ?
Se6 Re5 Se3 92.44(9) 2_666 . ?
Se5 Re5 Se3 91.88(9) . . ?
Se7 Re5 Re6 58.84(7) . 2_666 ?
Se8 Re5 Re6 118.88(8) 2_666 2_666 ?
Se6 Re5 Re6 58.40(7) 2_666 2_666 ?
Se5 Re5 Re6 118.04(8) . 2_666 ?
Se3 Re5 Re6 134.03(7) . 2_666 ?
Se7 Re5 Os6 58.84(7) . 2_666 ?
Se8 Re5 Os6 118.88(8) 2_666 2_666 ?
Se6 Re5 Os6 58.40(7) 2_666 2_666 ?
Se5 Re5 Os6 118.04(8) . 2_666 ?
Se3 Re5 Os6 134.03(7) . 2_666 ?
Re6 Re5 Os6 0.00(7) 2_666 2_666 ?
Se7 Re5 Re4 118.99(8) . 2_666 ?
Se8 Re5 Re4 58.75(7) 2_666 2_666 ?
Se6 Re5 Re4 58.49(7) 2_666 2_666 ?
Se5 Re5 Re4 118.02(8) . 2_666 ?
Se3 Re5 Re4 136.55(8) . 2_666 ?
Re6 Re5 Re4 60.15(4) 2_666 2_666 ?
Os6 Re5 Re4 60.15(4) 2_666 2_666 ?
Se7 Re5 Os4 118.99(8) . 2_666 ?
Se8 Re5 Os4 58.75(7) 2_666 2_666 ?
Se6 Re5 Os4 58.49(7) 2_666 2_666 ?
Se5 Re5 Os4 118.02(8) . 2_666 ?
Se3 Re5 Os4 136.55(8) . 2_666 ?
Re6 Re5 Os4 60.15(4) 2_666 2_666 ?
Os6 Re5 Os4 60.15(4) 2_666 2_666 ?
Re4 Re5 Os4 0.00(6) 2_666 2_666 ?
Se7 Re5 Os6 119.11(8) . . ?
Se8 Re5 Os6 58.55(7) 2_666 . ?
Se6 Re5 Os6 118.10(8) 2_666 . ?
Se5 Re5 Os6 58.39(7) . . ?
Se3 Re5 Os6 136.34(8) . . ?
Re6 Re5 Os6 89.59(5) 2_666 . ?
Os6 Re5 Os6 89.59(5) 2_666 . ?
Re4 Re5 Os6 59.64(4) 2_666 . ?
Os4 Re5 Os6 59.64(4) 2_666 . ?
Se7 Re5 Re6 119.11(8) . . ?
Se8 Re5 Re6 58.55(7) 2_666 . ?
Se6 Re5 Re6 118.10(8) 2_666 . ?
Se5 Re5 Re6 58.39(7) . . ?
Se3 Re5 Re6 136.34(8) . . ?
Re6 Re5 Re6 89.59(5) 2_666 . ?
Os6 Re5 Re6 89.59(5) 2_666 . ?
Re4 Re5 Re6 59.64(4) 2_666 . ?
Os4 Re5 Re6 59.64(4) 2_666 . ?
Os6 Re5 Re6 0.00(6) . . ?
Se7 Re5 Os4 59.13(7) . . ?
Se8 Re5 Os4 118.54(8) 2_666 . ?
Se6 Re5 Os4 117.95(8) 2_666 . ?
Se5 Re5 Os4 58.49(7) . . ?
Se3 Re5 Os4 133.58(7) . . ?
Re6 Re5 Os4 59.57(4) 2_666 . ?
Os6 Re5 Os4 59.57(4) 2_666 . ?
Re4 Re5 Os4 89.84(5) 2_666 . ?
Os4 Re5 Os4 89.84(5) 2_666 . ?
Os6 Re5 Os4 59.99(4) . . ?
Re6 Re5 Os4 59.99(4) . . ?
Cl6 Re6 Se6 92.7(2) 1_554 . ?
Cl6 Re6 Se5 87.2(2) 1_554 . ?
Se6 Re6 Se5 89.60(10) . . ?
Cl6 Re6 Se8 90.4(2) 1_554 2_666 ?
Se6 Re6 Se8 176.75(10) . 2_666 ?
Se5 Re6 Se8 89.50(9) . 2_666 ?
Cl6 Re6 Se7 96.2(2) 1_554 2_666 ?
Se6 Re6 Se7 89.18(10) . 2_666 ?
Se5 Re6 Se7 176.48(10) . 2_666 ?
Se8 Re6 Se7 91.53(9) 2_666 2_666 ?
Cl6 Re6 Re4 137.0(2) 1_554 2_666 ?
Se6 Re6 Re4 119.03(8) . 2_666 ?
Se5 Re6 Re4 118.76(8) . 2_666 ?
Se8 Re6 Re4 58.87(7) 2_666 2_666 ?
Se7 Re6 Re4 59.19(7) 2_666 2_666 ?
Cl6 Re6 Os4 137.0(2) 1_554 2_666 ?
Se6 Re6 Os4 119.03(8) . 2_666 ?
Se5 Re6 Os4 118.76(8) . 2_666 ?
Se8 Re6 Os4 58.87(7) 2_666 2_666 ?
Se7 Re6 Os4 59.19(7) 2_666 2_666 ?
Re4 Re6 Os4 0.00(6) 2_666 2_666 ?
Cl6 Re6 Re5 138.6(2) 1_554 2_666 ?
Se6 Re6 Re5 58.60(7) . 2_666 ?
Se5 Re6 Re5 118.60(8) . 2_666 ?
Se8 Re6 Re5 119.30(8) 2_666 2_666 ?
Se7 Re6 Re5 58.03(7) 2_666 2_666 ?
Re4 Re6 Re5 60.44(4) 2_666 2_666 ?
Os4 Re6 Re5 60.44(4) 2_666 2_666 ?
Cl6 Re6 Os5 138.6(2) 1_554 2_666 ?
Se6 Re6 Os5 58.60(7) . 2_666 ?
Se5 Re6 Os5 118.60(8) . 2_666 ?
Se8 Re6 Os5 119.30(8) 2_666 2_666 ?
Se7 Re6 Os5 58.03(7) 2_666 2_666 ?
Re4 Re6 Os5 60.44(4) 2_666 2_666 ?
Os4 Re6 Os5 60.44(4) 2_666 2_666 ?
Re5 Re6 Os5 0.00(7) 2_666 2_666 ?
Cl6 Re6 Re5 130.8(2) 1_554 . ?
Se6 Re6 Re5 118.65(8) . . ?
Se5 Re6 Re5 58.60(7) . . ?
Se8 Re6 Re5 58.31(7) 2_666 . ?
Se7 Re6 Re5 119.33(8) 2_666 . ?
Re4 Re6 Re5 60.18(4) 2_666 . ?
Os4 Re6 Re5 60.18(4) 2_666 . ?
Re5 Re6 Re5 90.41(5) 2_666 . ?
Os5 Re6 Re5 90.41(5) 2_666 . ?
Cl6 Re6 Os5 130.8(2) 1_554 . ?
Se6 Re6 Os5 118.65(8) . . ?
Se5 Re6 Os5 58.60(7) . . ?
Se8 Re6 Os5 58.31(7) 2_666 . ?
Se7 Re6 Os5 119.33(8) 2_666 . ?
Re4 Re6 Os5 60.18(4) 2_666 . ?
Os4 Re6 Os5 60.18(4) 2_666 . ?
Re5 Re6 Os5 90.41(5) 2_666 . ?
Os5 Re6 Os5 90.41(5) 2_666 . ?
Re5 Re6 Os5 0.00(6) . . ?
Cl6 Re6 Os4 132.5(2) 1_554 . ?
Se6 Re6 Os4 58.49(7) . . ?
Se5 Re6 Os4 58.62(7) . . ?
Se8 Re6 Os4 118.47(7) 2_666 . ?
Se7 Re6 Os4 118.02(8) 2_666 . ?
Re4 Re6 Os4 90.26(5) 2_666 . ?
Os4 Re6 Os4 90.26(5) 2_666 . ?
Re5 Re6 Os4 59.99(4) 2_666 . ?
Os5 Re6 Os4 59.99(4) 2_666 . ?
Re5 Re6 Os4 60.16(4) . . ?
Os5 Re6 Os4 60.16(4) . . ?
Re1 Se1 Os1 0.00(6) . . ?
Re1 Se1 Re2 63.01(7) . 2_577 ?
Os1 Se1 Re2 63.01(7) . 2_577 ?
Re1 Se1 Os2 63.01(7) . 2_577 ?
Os1 Se1 Os2 63.01(7) . 2_577 ?
Re2 Se1 Os2 0.00(6) 2_577 2_577 ?
Re1 Se1 Os3 63.13(8) . . ?
Os1 Se1 Os3 63.13(8) . . ?
Re2 Se1 Os3 63.81(8) 2_577 . ?
Os2 Se1 Os3 63.81(8) 2_577 . ?
Re1 Se1 Re3 63.13(8) . . ?
Os1 Se1 Re3 63.13(8) . . ?
Re2 Se1 Re3 63.81(8) 2_577 . ?
Os2 Se1 Re3 63.81(8) 2_577 . ?
Os3 Se1 Re3 0.00(6) . . ?
Re2 Se2 Os2 0.00(6) 2_577 2_577 ?
Re2 Se2 Re3 63.29(8) 2_577 2_577 ?
Os2 Se2 Re3 63.29(8) 2_577 2_577 ?
Re2 Se2 Os3 63.29(8) 2_577 2_577 ?
Os2 Se2 Os3 63.29(8) 2_577 2_577 ?
Re3 Se2 Os3 0.00(6) 2_577 2_577 ?
Re2 Se2 Re1 63.25(7) 2_577 . ?
Os2 Se2 Re1 63.25(7) 2_577 . ?
Re3 Se2 Re1 63.88(8) 2_577 . ?
Os3 Se2 Re1 63.88(8) 2_577 . ?
Re2 Se2 Os1 63.25(7) 2_577 . ?
Os2 Se2 Os1 63.25(7) 2_577 . ?
Re3 Se2 Os1 63.88(8) 2_577 . ?
Os3 Se2 Os1 63.88(8) 2_577 . ?
Re1 Se2 Os1 0.00(6) . . ?
Re1 Se3 Os1 0.00(6) . . ?
Re1 Se3 Re2 63.39(7) . . ?
Os1 Se3 Re2 63.39(7) . . ?
Re1 Se3 Os2 63.39(7) . . ?
Os1 Se3 Os2 63.39(7) . . ?
Re2 Se3 Os2 0.00(6) . . ?
Re1 Se3 Re3 63.48(7) . 2_577 ?
Os1 Se3 Re3 63.48(7) . 2_577 ?
Re2 Se3 Re3 63.56(7) . 2_577 ?
Os2 Se3 Re3 63.56(7) . 2_577 ?
Re1 Se3 Os3 63.48(7) . 2_577 ?
Os1 Se3 Os3 63.48(7) . 2_577 ?
Re2 Se3 Os3 63.56(7) . 2_577 ?
Os2 Se3 Os3 63.56(7) . 2_577 ?
Re3 Se3 Os3 0.00(7) 2_577 2_577 ?
Re1 Se3 Os5 132.33(11) . . ?
Os1 Se3 Os5 132.33(11) . . ?
Re2 Se3 Os5 129.78(12) . . ?
Os2 Se3 Os5 129.78(12) . . ?
Re3 Se3 Os5 160.98(12) 2_577 . ?
Os3 Se3 Os5 160.98(12) 2_577 . ?
Re1 Se3 Re5 132.33(11) . . ?
Os1 Se3 Re5 132.33(11) . . ?
Re2 Se3 Re5 129.78(12) . . ?
Os2 Se3 Re5 129.78(12) . . ?
Re3 Se3 Re5 160.98(12) 2_577 . ?
Os3 Se3 Re5 160.98(12) 2_577 . ?
Os5 Se3 Re5 0.00(6) . . ?
Re3 Se4 Os3 0.00(7) . . ?
Re3 Se4 Re2 63.48(7) . . ?
Os3 Se4 Re2 63.48(7) . . ?
Re3 Se4 Os2 63.48(7) . . ?
Os3 Se4 Os2 63.48(7) . . ?
Re2 Se4 Os2 0.00(6) . . ?
Re3 Se4 Os1 63.52(7) . . ?
Os3 Se4 Os1 63.52(7) . . ?
Re2 Se4 Os1 63.53(7) . . ?
Os2 Se4 Os1 63.53(7) . . ?
Re3 Se4 Re1 63.52(7) . . ?
Os3 Se4 Re1 63.52(7) . . ?
Re2 Se4 Re1 63.53(7) . . ?
Os2 Se4 Re1 63.53(7) . . ?
Os1 Se4 Re1 0.00(6) . . ?
Re6 Se5 Os6 0.00(6) . . ?
Re6 Se5 Re5 63.01(8) . . ?
Os6 Se5 Re5 63.01(8) . . ?
Re6 Se5 Os5 63.01(8) . . ?
Os6 Se5 Os5 63.01(8) . . ?
Re5 Se5 Os5 0.00(6) . . ?
Re6 Se5 Os4 63.08(7) . . ?
Os6 Se5 Os4 63.08(7) . . ?
Re5 Se5 Os4 63.12(8) . . ?
Os5 Se5 Os4 63.12(8) . . ?
Re6 Se5 Re4 63.08(7) . . ?
Os6 Se5 Re4 63.08(7) . . ?
Re5 Se5 Re4 63.12(8) . . ?
Os5 Se5 Re4 63.12(8) . . ?
Os4 Se5 Re4 0.00(7) . . ?
Re6 Se6 Os6 0.00(6) . . ?
Re6 Se6 Os4 63.21(7) . . ?
Os6 Se6 Os4 63.21(7) . . ?
Re6 Se6 Re4 63.21(7) . . ?
Os6 Se6 Re4 63.21(7) . . ?
Os4 Se6 Re4 0.00(6) . . ?
Re6 Se6 Re5 63.01(8) . 2_666 ?
Os6 Se6 Re5 63.01(8) . 2_666 ?
Os4 Se6 Re5 63.02(8) . 2_666 ?
Re4 Se6 Re5 63.02(8) . 2_666 ?
Re6 Se6 Os5 63.01(8) . 2_666 ?
Os6 Se6 Os5 63.01(8) . 2_666 ?
Os4 Se6 Os5 63.02(8) . 2_666 ?
Re4 Se6 Os5 63.02(8) . 2_666 ?
Re5 Se6 Os5 0.00(6) 2_666 2_666 ?
Re5 Se7 Os5 0.00(6) . . ?
Re5 Se7 Re6 63.12(7) . 2_666 ?
Os5 Se7 Re6 63.12(7) . 2_666 ?
Re5 Se7 Os6 63.12(7) . 2_666 ?
Os5 Se7 Os6 63.12(7) . 2_666 ?
Re6 Se7 Os6 0.00(6) 2_666 2_666 ?
Re5 Se7 Re4 63.19(7) . . ?
Os5 Se7 Re4 63.19(7) . . ?
Re6 Se7 Re4 62.28(7) 2_666 . ?
Os6 Se7 Re4 62.28(7) 2_666 . ?
Re5 Se7 Os4 63.19(7) . . ?
Os5 Se7 Os4 63.19(7) . . ?
Re6 Se7 Os4 62.28(7) 2_666 . ?
Os6 Se7 Os4 62.28(7) 2_666 . ?
Re4 Se7 Os4 0.00(6) . . ?
Re5 Se8 Os5 0.00(6) 2_666 2_666 ?
Re5 Se8 Re6 63.14(7) 2_666 2_666 ?
Os5 Se8 Re6 63.14(7) 2_666 2_666 ?
Re5 Se8 Os6 63.14(7) 2_666 2_666 ?
Os5 Se8 Os6 63.14(7) 2_666 2_666 ?
Re6 Se8 Os6 0.00(6) 2_666 2_666 ?
Re5 Se8 Re4 63.02(7) 2_666 . ?
Os5 Se8 Re4 63.02(7) 2_666 . ?
Re6 Se8 Re4 62.55(7) 2_666 . ?
Os6 Se8 Re4 62.55(7) 2_666 . ?
Re5 Se8 Os4 63.02(7) 2_666 . ?
Os5 Se8 Os4 63.02(7) 2_666 . ?
Re6 Se8 Os4 62.55(7) 2_666 . ?
Os6 Se8 Os4 62.55(7) 2_666 . ?
Re4 Se8 Os4 0.00(7) . . ?
Re1 Cl1 Os1 0.00(7) . . ?
Re2 Cl2 Os2 0.00(6) . . ?
Re4 Cl3 Os4 0.00(6) . . ?
Re3 Cl6 Os3 0.00(6) . . ?
Re3 Cl6 Re6 125.5(3) . 1_556 ?
Os3 Cl6 Re6 125.5(3) . 1_556 ?
Re3 Cl6 Os6 125.5(3) . 1_556 ?
Os3 Cl6 Os6 125.5(3) . 1_556 ?
Re6 Cl6 Os6 0.00(7) 1_556 1_556 ?

loop_
_geom_bond_atom_site_label_1
_geom_bond_atom_site_label_2
_geom_bond_distance
_geom_bond_site_symmetry_2
_geom_bond_publ_flag
Os1 Cl1 2.354(6) . ?
Os1 Se2 2.509(3) . ?
Os1 Se1 2.511(3) . ?
Os1 Se4 2.516(3) . ?
Os1 Se3 2.517(3) . ?
Os1 Re2 2.6264(14) 2_577 ?
Os1 Os2 2.6264(14) 2_577 ?
Os1 Os3 2.632(2) . ?
Os1 Re3 2.632(2) . ?
Os1 Os2 2.646(2) . ?
Os1 Re2 2.646(2) . ?
Os1 Re3 2.6547(15) 2_577 ?
Os2 Cl2 2.349(7) . ?
Os2 Se2 2.500(3) 2_577 ?
Os2 Se4 2.511(3) . ?
Os2 Se1 2.515(3) 2_577 ?
Os2 Se3 2.520(3) . ?
Os2 Re1 2.6264(14) 2_577 ?
Os2 Os1 2.6264(14) 2_577 ?
Os2 Os3 2.6277(15) . ?
Os2 Re3 2.6277(15) . ?
Os2 Re1 2.646(2) . ?
Os2 Re3 2.6595(14) 2_577 ?
Os3 Cl6 2.437(6) . ?
Os3 Se4 2.484(3) . ?
Os3 Se2 2.509(3) 2_577 ?
Os3 Se1 2.517(3) . ?
Os3 Se3 2.529(3) 2_577 ?
Os3 Re2 2.6277(15) . ?
Os3 Re1 2.632(2) . ?
Os3 Os1 2.6547(15) 2_577 ?
Os3 Re1 2.6547(15) 2_577 ?
Os3 Re2 2.6594(14) 2_577 ?
Os4 Cl3 2.365(7) . ?
Os4 Se6 2.518(3) . ?
Os4 Se5 2.524(3) . ?
Os4 Se8 2.525(3) . ?
Os4 Se7 2.539(3) . ?
Os4 Re6 2.617(2) 2_666 ?
Os4 Os6 2.617(2) 2_666 ?
Os4 Re5 2.632(2) 2_666 ?
Os4 Os5 2.632(2) 2_666 ?
Os4 Os6 2.6362(14) . ?
Os4 Re6 2.6362(14) . ?
Os4 Os5 2.641(2) . ?
Os5 Se7 2.500(3) . ?
Os5 Se8 2.511(3) 2_666 ?
Os5 Se6 2.518(3) 2_666 ?
Os5 Se5 2.521(3) . ?
Os5 Se3 2.577(3) . ?
Os5 Re6 2.6287(15) 2_666 ?
Os5 Os6 2.6287(15) 2_666 ?
Os5 Re4 2.632(2) 2_666 ?
Os5 Os4 2.632(2) 2_666 ?
Os5 Os6 2.632(2) . ?
Os5 Re6 2.632(2) . ?
Os6 Cl6 2.444(7) 1_554 ?
Os6 Se6 2.513(3) . ?
Os6 Se5 2.516(3) . ?
Os6 Se8 2.517(3) 2_666 ?
Os6 Se7 2.522(3) 2_666 ?
Os6 Re4 2.618(2) 2_666 ?
Os6 Os4 2.618(2) 2_666 ?
Os6 Re5 2.6287(15) 2_666 ?
Os6 Os5 2.6287(15) 2_666 ?
Os6 Re5 2.632(2) . ?
Re1 Cl1 2.354(6) . ?
Re1 Se2 2.509(3) . ?
Re1 Se1 2.511(3) . ?
Re1 Se4 2.516(3) . ?
Re1 Se3 2.517(3) . ?
Re1 Re2 2.6264(14) 2_577 ?
Re1 Os2 2.6264(14) 2_577 ?
Re1 Re3 2.632(2) . ?
Re1 Re2 2.646(2) . ?
Re1 Re3 2.6547(15) 2_577 ?
Re2 Cl2 2.349(7) . ?
Re2 Se2 2.500(3) 2_577 ?
Re2 Se4 2.511(3) . ?
Re2 Se1 2.515(3) 2_577 ?
Re2 Se3 2.520(3) . ?
Re2 Re1 2.6264(14) 2_577 ?
Re2 Os1 2.6264(14) 2_577 ?
Re2 Re3 2.6277(15) . ?
Re2 Re3 2.6595(14) 2_577 ?
Re3 Cl6 2.437(6) . ?
Re3 Se4 2.484(3) . ?
Re3 Se2 2.509(3) 2_577 ?
Re3 Se1 2.517(3) . ?
Re3 Se3 2.529(3) 2_577 ?
Re3 Os1 2.6547(15) 2_577 ?
Re3 Re1 2.6547(15) 2_577 ?
Re3 Re2 2.6594(14) 2_577 ?
Re4 Cl3 2.365(7) . ?
Re4 Se6 2.518(3) . ?
Re4 Se5 2.524(3) . ?
Re4 Se8 2.525(3) . ?
Re4 Se7 2.539(3) . ?
Re4 Re6 2.617(2) 2_666 ?
Re4 Os6 2.617(2) 2_666 ?
Re4 Re5 2.632(2) 2_666 ?
Re4 Os5 2.632(2) 2_666 ?
Re4 Re6 2.6362(14) . ?
Re5 Se7 2.500(3) . ?
Re5 Se8 2.511(3) 2_666 ?
Re5 Se6 2.518(3) 2_666 ?
Re5 Se5 2.521(3) . ?
Re5 Se3 2.577(3) . ?
Re5 Re6 2.6287(15) 2_666 ?
Re5 Os6 2.6287(15) 2_666 ?
Re5 Re4 2.632(2) 2_666 ?
Re5 Os4 2.632(2) 2_666 ?
Re5 Re6 2.632(2) . ?
Re6 Cl6 2.444(7) 1_554 ?
Re6 Se6 2.513(3) . ?
Re6 Se5 2.516(3) . ?
Re6 Se8 2.517(3) 2_666 ?
Re6 Se7 2.522(3) 2_666 ?
Re6 Re4 2.618(2) 2_666 ?
Re6 Os4 2.618(2) 2_666 ?
Re6 Re5 2.6287(15) 2_666 ?
Re6 Os5 2.6287(15) 2_666 ?
Se1 Re2 2.515(3) 2_577 ?
Se1 Os2 2.515(3) 2_577 ?
Se2 Re2 2.500(3) 2_577 ?
Se2 Os2 2.500(3) 2_577 ?
Se2 Re3 2.509(3) 2_577 ?
Se2 Os3 2.509(3) 2_577 ?
Se3 Re3 2.529(3) 2_577 ?
Se3 Os3 2.529(3) 2_577 ?
Se6 Re5 2.518(3) 2_666 ?
Se6 Os5 2.518(3) 2_666 ?
Se7 Re6 2.522(3) 2_666 ?
Se7 Os6 2.522(3) 2_666 ?
Se8 Re5 2.511(3) 2_666 ?
Se8 Os5 2.511(3) 2_666 ?
Se8 Re6 2.517(3) 2_666 ?
Se8 Os6 2.517(3) 2_666 ?
Cl6 Re6 2.444(7) 1_556 ?
Cl6 Os6 2.444(7) 1_556 ?
